data_2310857
loop_
_publ_author_name
'Gillespie, R.B.'
'Sparks, R.A.'
'Trueblood, K.N.'

_publ_section_title
;
 The crystal structure of ammonium chlorite at -35 C
;
_journal_name_full 'Acta Crystallographica (1,1948-23,1967)'
_journal_page_first 867
_journal_page_last 872
_journal_volume 12
_journal_year 1959
_chemical_formula_sum 'Cl H4 N O2'
_chemical_name_systematic '(N H4) (Cl O2)'
_space_group_IT_number 113
_symmetry_space_group_name_Hall 'P -4 2ab'
_symmetry_space_group_name_H-M 'P -4 21 m'
_cell_angle_alpha 90
_cell_angle_beta 90
_cell_angle_gamma 90
_cell_formula_units_Z 2
_cell_length_a 6.349
_cell_length_b 6.349
_cell_length_c 3.778
_cell_volume 152.290
_citation_journal_id_ASTM ACCRA9
_cod_data_source_file Gillespie_ACCRA9_1959_1383.cif
_cod_data_source_block H4Cl1N1O2
_cod_original_cell_volume 152.2904
_cod_original_formula_sum 'H4 Cl1 N1 O2'
_cod_database_code 2310857

loop_
_symmetry_equiv_pos_as_xyz
x,y,z
y,-x,-z
-x,-y,z
-y,x,-z
x+1/2,-y+1/2,-z
-y+1/2,-x+1/2,z
-x+1/2,y+1/2,-z
y+1/2,x+1/2,z

loop_
_atom_site_label
_atom_site_type_symbol
_atom_site_fract_x
_atom_site_fract_y
_atom_site_fract_z
_atom_site_occupancy
_atom_site_U_iso_or_equiv
N1 N-3 0 0 0.5 1 0.0
H1 H+1 0.033 0.1 0.341 1 0.0
Cl1 Cl+3 0 0.5 -0.1136 1 0.0
O1 O-2 0.357 0.857 0.878 1 0.0
